data_4081583
loop_
_publ_author_name
'Tian, Rongqiang'
'Mei, Yanbo'
'Duan, Zheng'
'Mathey, Fran\,cois'

_publ_section_title
;
 Simple Access to Tungsten-Stabilized Disecondary Diphosphines
;
_journal_issue 19
_journal_name_full Organometallics
_journal_page_first 5615
_journal_paper_doi 10.1021/om400637j
_journal_volume 32
_journal_year 2013
_chemical_formula_moiety 'C25 H16 O10 P2 W2'
_chemical_formula_sum 'C25 H16 O10 P2 W2'
_chemical_formula_weight 906.02
_chemical_name_systematic
;
 ? 
;
_space_group_crystal_system triclinic
_space_group_IT_number 2
_space_group_name_Hall '-P 1'
_space_group_name_H-M_alt 'P -1'
_symmetry_space_group_name_Hall '-P 1'
_symmetry_space_group_name_H-M 'P -1'
_atom_sites_solution_hydrogens geom
_atom_sites_solution_primary heavy
_atom_sites_solution_secondary difmap
_audit_creation_date 2013-06-07
_audit_creation_method
;
  Olex2 1.2
  (compiled Apr 23 2013 17:54:37, GUI svn.r4466)
;
_cell_angle_alpha 80.461(9)
_cell_angle_beta 89.905(9)
_cell_angle_gamma 67.404(12)
_cell_formula_units_Z 2
_cell_length_a 9.0784(11)
_cell_length_b 10.2990(13)
_cell_length_c 16.9775(16)
_cell_measurement_reflns_used 3722
_cell_measurement_temperature 291(2)
_cell_measurement_theta_max 28.0860
_cell_measurement_theta_min 3.3670
_cell_volume 1441.9(3)
_computing_cell_refinement
;
CrysAlisPro, Agilent Technologies,
Version 1.171.36.28 (release 01-02-2013 CrysAlis171 .NET)
(compiled Feb  1 2013,16:14:44)
;
_computing_data_collection
;
CrysAlisPro, Agilent Technologies,
Version 1.171.36.28 (release 01-02-2013 CrysAlis171 .NET)
(compiled Feb  1 2013,16:14:44)
;
_computing_data_reduction
;
CrysAlisPro, Agilent Technologies,
Version 1.171.36.28 (release 01-02-2013 CrysAlis171 .NET)
(compiled Feb  1 2013,16:14:44)
;
_computing_molecular_graphics
;
O. V. Dolomanov, L. J. Bourhis, R. J. Gildea, J. A. K. Howard and H. Puschmann,
OLEX2: a complete structure solution, refinement and analysis program.
J. Appl. Cryst. (2009). 42, 339-341.
;
_computing_publication_material
;
O. V. Dolomanov, L. J. Bourhis, R. J. Gildea, J. A. K. Howard and H. Puschmann,
OLEX2: a complete structure solution, refinement and analysis program.
J. Appl. Cryst. (2009). 42, 339-341.
;
_computing_structure_refinement
;
SHELXL, G.M. Sheldrick, Acta Cryst.
(2008). A64, 112-122
;
_computing_structure_solution
;
SHELXS, G.M. Sheldrick, Acta Cryst.
(2008). A64, 112-122
;
_diffrn_ambient_temperature 291.15
_diffrn_detector_area_resol_mean 16.2312
_diffrn_measured_fraction_theta_full 0.998
_diffrn_measured_fraction_theta_max 0.998
_diffrn_measurement_details
;
  1 omega  -19.00   24.00   1.0000    2.3600
omega____ theta____ kappa____ phi______ frames
    -      -17.1323  -99.0000 -180.0000 43

  2 omega  -25.00   20.00   1.0000    2.3600
omega____ theta____ kappa____ phi______ frames
    -      -17.1323  -99.0000   30.0000 45

  3 omega   54.00   96.00   1.0000    2.3600
omega____ theta____ kappa____ phi______ frames
    -       19.7885 -178.0000   30.0000 42

  4 omega   -6.00   78.00   1.0000    2.3600
omega____ theta____ kappa____ phi______ frames
    -       19.7885   37.0000 -150.0000 84

  5 omega   37.00   91.00   1.0000    2.3600
omega____ theta____ kappa____ phi______ frames
    -       19.7885  178.0000   60.0000 54

  6 omega  -46.00   63.00   1.0000    2.3600
omega____ theta____ kappa____ phi______ frames
    -       19.7885  -19.0000    0.0000 109

  7 omega  -38.00   24.00   1.0000    2.3600
omega____ theta____ kappa____ phi______ frames
    -      -17.1323   57.0000 -180.0000 62
;
_diffrn_measurement_device_type 'Xcalibur, Eos, Gemini'
_diffrn_measurement_method '\w scans'
_diffrn_orient_matrix_UB_11 -0.0097001000
_diffrn_orient_matrix_UB_12 0.0363655000
_diffrn_orient_matrix_UB_13 0.0328650000
_diffrn_orient_matrix_UB_21 -0.0037779000
_diffrn_orient_matrix_UB_22 0.0625187000
_diffrn_orient_matrix_UB_23 -0.0263161000
_diffrn_orient_matrix_UB_31 -0.0841823000
_diffrn_orient_matrix_UB_32 0.0227485000
_diffrn_orient_matrix_UB_33 -0.0055202000
_diffrn_radiation_monochromator graphite
_diffrn_radiation_type 'Mo K\a'
_diffrn_radiation_wavelength 0.7107
_diffrn_reflns_av_R_equivalents 0.0304
_diffrn_reflns_av_unetI/netI 0.0488
_diffrn_reflns_limit_h_max 11
_diffrn_reflns_limit_h_min -11
_diffrn_reflns_limit_k_max 12
_diffrn_reflns_limit_k_min -11
_diffrn_reflns_limit_l_max 21
_diffrn_reflns_limit_l_min -21
_diffrn_reflns_number 11835
_diffrn_reflns_theta_full 26.37
_diffrn_reflns_theta_max 26.37
_diffrn_reflns_theta_min 2.96
_diffrn_source 'Enhance (Mo) X-ray Source'
_exptl_absorpt_coefficient_mu 8.134
_exptl_absorpt_correction_T_max 1.00000
_exptl_absorpt_correction_T_min 0.32029
_exptl_absorpt_correction_type multi-scan
_exptl_absorpt_process_details
;
CrysAlisPro, Agilent Technologies,
Version 1.171.36.28 (release 01-02-2013 CrysAlis171 .NET)
(compiled Feb  1 2013,16:14:44)
Empirical absorption correction using spherical harmonics,
 implemented in SCALE3 ABSPACK scaling algorithm.
;
_exptl_crystal_colour
;
;
_exptl_crystal_density_diffrn 2.087
_exptl_crystal_density_method 'not measured'
_exptl_crystal_description
;
;
_exptl_crystal_F_000 848
_exptl_crystal_size_max 0.26
_exptl_crystal_size_mid 0.2
_exptl_crystal_size_min 0.16
_refine_diff_density_max 0.764
_refine_diff_density_min -1.524
_refine_diff_density_rms 0.139
_refine_ls_extinction_method none
_refine_ls_goodness_of_fit_ref 1.041
_refine_ls_hydrogen_treatment constr
_refine_ls_matrix_type full
_refine_ls_number_parameters 352
_refine_ls_number_reflns 5880
_refine_ls_number_restraints 0
_refine_ls_restrained_S_all 1.041
_refine_ls_R_factor_all 0.0467
_refine_ls_R_factor_gt 0.0311
_refine_ls_shift/su_max 0.001
_refine_ls_shift/su_mean 0.000
_refine_ls_structure_factor_coef Fsqd
_refine_ls_weighting_details 'calc w=1/[\s^2^(Fo^2^)+(0.0204P)^2^+0.0000P] where P=(Fo^2^+2Fc^2^)/3'
_refine_ls_weighting_scheme calc
_refine_ls_wR_factor_gt 0.0581
_refine_ls_wR_factor_ref 0.0644
_reflns_number_gt 4654
_reflns_number_total 5880
_reflns_threshold_expression >2sigma(I)
_cod_data_source_file om400637j_si_001.cif
_cod_data_source_block 20130698
_cod_database_code 4081583
_chemical_oxdiff_formula C20H20N4O4P2W2
_reflns_odcompleteness_completeness 99.78
_reflns_odcompleteness_iscentric 1
_reflns_odcompleteness_theta 26.32
_olex2_refinement_description
;
1. Fixed Uiso
 At 1.2 times of:
  All C(H) groups, All C(H,H) groups
2.a Secondary CH2 refined with riding coordinates:
 C17(H17A,H17B), C18(H18A,H18B), C19(H19A,H19B)
2.b Aromatic/amide H refined with riding coordinates:
 C12(H12), C13(H13), C14(H14), C15(H15), C16(H16), C21(H21), C22(H22),
 C23(H23), C24(H24), C25(H25)
;

loop_
_space_group_symop_id
_space_group_symop_operation_xyz
1 'x, y, z'
2 '-x, -y, -z'

loop_
_atom_site_label
_atom_site_type_symbol
_atom_site_fract_x
_atom_site_fract_y
_atom_site_fract_z
_atom_site_U_iso_or_equiv
_atom_site_adp_type
_atom_site_occupancy
_atom_site_symmetry_multiplicity
_atom_site_calc_flag
_atom_site_refinement_flags
W1 W 0.90042(2) 0.16970(2) 0.164875(12) 0.03553(7) Uani 1 1 d .
W2 W 0.80156(3) 0.62711(3) 0.348245(14) 0.04290(8) Uani 1 1 d .
P1 P 0.68467(14) 0.33358(16) 0.23676(8) 0.0324(3) Uani 1 1 d .
P2 P 0.65162(15) 0.55429(16) 0.25204(8) 0.0338(3) Uani 1 1 d .
O1 O 1.1572(5) 0.3027(6) 0.1848(3) 0.0825(16) Uani 1 1 d .
O2 O 1.0756(6) -0.0515(6) 0.3221(3) 0.0956(18) Uani 1 1 d .
O3 O 1.1343(6) -0.0527(6) 0.0697(3) 0.0903(17) Uani 1 1 d .
O4 O 0.6583(5) 0.0161(6) 0.1566(3) 0.0766(15) Uani 1 1 d .
O5 O 0.7549(6) 0.3709(5) -0.0027(3) 0.0758(14) Uani 1 1 d .
O6 O 0.9803(5) 0.7494(5) 0.2132(3) 0.0748(15) Uani 1 1 d .
O7 O 0.4962(6) 0.9182(6) 0.3116(3) 0.0891(17) Uani 1 1 d .
O8 O 0.9416(8) 0.7615(7) 0.4665(3) 0.112(2) Uani 1 1 d .
O9 O 0.6705(7) 0.4984(6) 0.5034(3) 0.0911(17) Uani 1 1 d .
O10 O 1.1186(5) 0.3451(6) 0.3650(3) 0.0853(17) Uani 1 1 d .
C1 C 1.0623(7) 0.2584(7) 0.1769(3) 0.0476(15) Uani 1 1 d .
C2 C 1.0104(7) 0.0279(8) 0.2672(4) 0.0562(17) Uani 1 1 d .
C3 C 1.0506(7) 0.0296(7) 0.1036(4) 0.0569(17) Uani 1 1 d .
C4 C 0.7445(7) 0.0716(7) 0.1589(3) 0.0502(15) Uani 1 1 d .
C5 C 0.8030(7) 0.3033(7) 0.0587(4) 0.0476(15) Uani 1 1 d .
C6 C 0.9130(7) 0.7065(7) 0.2593(4) 0.0524(16) Uani 1 1 d .
C7 C 0.6051(8) 0.8144(8) 0.3270(4) 0.0582(17) Uani 1 1 d .
C8 C 0.8930(8) 0.7112(9) 0.4237(4) 0.073(2) Uani 1 1 d .
C9 C 0.7104(8) 0.5438(8) 0.4457(4) 0.0588(17) Uani 1 1 d .
C10 C 1.0024(8) 0.4436(8) 0.3609(4) 0.0579(18) Uani 1 1 d .
C11 C 0.6624(6) 0.2549(6) 0.3384(3) 0.0357(12) Uani 1 1 d .
C12 C 0.5270(7) 0.2299(7) 0.3601(4) 0.0547(17) Uani 1 1 d .
H12 H 0.4416 0.2562 0.3225 0.066 Uiso 1 1 calc R
C13 C 0.5187(8) 0.1659(7) 0.4374(5) 0.069(2) Uani 1 1 d .
H13 H 0.4270 0.1504 0.4517 0.083 Uiso 1 1 calc R
C14 C 0.6429(10) 0.1256(8) 0.4926(4) 0.072(2) Uani 1 1 d .
H14 H 0.6360 0.0825 0.5443 0.087 Uiso 1 1 calc R
C15 C 0.7786(9) 0.1480(7) 0.4726(4) 0.0661(19) Uani 1 1 d .
H15 H 0.8641 0.1200 0.5103 0.079 Uiso 1 1 calc R
C16 C 0.7863(7) 0.2130(7) 0.3952(3) 0.0501(16) Uani 1 1 d .
H16 H 0.8782 0.2285 0.3816 0.060 Uiso 1 1 calc R
C17 C 0.4848(5) 0.4002(6) 0.1860(3) 0.0440(14) Uani 1 1 d .
H17A H 0.4911 0.4322 0.1295 0.053 Uiso 1 1 calc R
H17B H 0.4479 0.3227 0.1908 0.053 Uiso 1 1 calc R
C18 C 0.3627(6) 0.5244(7) 0.2207(4) 0.0519(16) Uani 1 1 d .
H18A H 0.2955 0.5959 0.1770 0.062 Uiso 1 1 calc R
H18B H 0.2946 0.4888 0.2540 0.062 Uiso 1 1 calc R
C19 C 0.4405(5) 0.5955(6) 0.2708(3) 0.0438(14) Uani 1 1 d .
H19A H 0.4326 0.5638 0.3272 0.053 Uiso 1 1 calc R
H19B H 0.3819 0.6983 0.2588 0.053 Uiso 1 1 calc R
C20 C 0.6516(6) 0.6367(6) 0.1486(3) 0.0381(13) Uani 1 1 d .
C21 C 0.7926(7) 0.6104(7) 0.1122(4) 0.0506(16) Uani 1 1 d .
H21 H 0.8880 0.5455 0.1394 0.061 Uiso 1 1 calc R
C22 C 0.7939(8) 0.6801(8) 0.0349(4) 0.067(2) Uani 1 1 d .
H22 H 0.8902 0.6584 0.0106 0.081 Uiso 1 1 calc R
C23 C 0.6597(8) 0.7778(8) -0.0053(4) 0.0652(19) Uani 1 1 d .
H23 H 0.6630 0.8246 -0.0567 0.078 Uiso 1 1 calc R
C24 C 0.5185(8) 0.8076(8) 0.0302(4) 0.071(2) Uani 1 1 d .
H24 H 0.4249 0.8759 0.0029 0.085 Uiso 1 1 calc R
C25 C 0.5129(7) 0.7375(7) 0.1062(4) 0.0536(17) Uani 1 1 d .
H25 H 0.4153 0.7579 0.1293 0.064 Uiso 1 1 calc R

loop_
_atom_site_aniso_label
_atom_site_aniso_U_11
_atom_site_aniso_U_22
_atom_site_aniso_U_33
_atom_site_aniso_U_23
_atom_site_aniso_U_13
_atom_site_aniso_U_12
W1 0.03424(13) 0.03860(15) 0.03279(12) -0.00798(10) 0.00154(9) -0.01249(10)
W2 0.05015(15) 0.04286(17) 0.03957(14) -0.00689(12) -0.00024(11) -0.02252(12)
P1 0.0277(7) 0.0386(9) 0.0321(7) -0.0062(6) 0.0021(5) -0.0144(6)
P2 0.0312(7) 0.0341(8) 0.0339(7) -0.0050(6) 0.0045(6) -0.0109(6)
O1 0.058(3) 0.112(5) 0.101(4) -0.031(4) 0.012(3) -0.054(3)
O2 0.106(4) 0.090(4) 0.061(3) 0.017(3) -0.025(3) -0.017(3)
O3 0.065(3) 0.095(4) 0.089(4) -0.055(3) 0.013(3) 0.007(3)
O4 0.079(3) 0.077(4) 0.087(4) -0.001(3) -0.018(3) -0.050(3)
O5 0.104(4) 0.075(4) 0.044(3) 0.008(3) -0.015(3) -0.037(3)
O6 0.065(3) 0.064(3) 0.096(4) 0.003(3) 0.023(3) -0.032(3)
O7 0.091(4) 0.046(3) 0.105(4) -0.011(3) 0.029(3) 0.000(3)
O8 0.178(6) 0.128(6) 0.075(4) -0.019(4) -0.023(4) -0.109(5)
O9 0.124(4) 0.092(4) 0.061(3) -0.008(3) 0.032(3) -0.048(4)
O10 0.055(3) 0.082(4) 0.094(4) 0.008(3) 0.001(3) -0.009(3)
C1 0.043(3) 0.055(4) 0.045(3) -0.015(3) 0.009(3) -0.017(3)
C2 0.063(4) 0.063(5) 0.042(3) -0.004(3) -0.005(3) -0.025(4)
C3 0.044(4) 0.056(5) 0.059(4) -0.010(4) -0.006(3) -0.006(3)
C4 0.056(4) 0.047(4) 0.043(3) -0.005(3) -0.009(3) -0.017(3)
C5 0.056(4) 0.053(4) 0.043(3) -0.011(3) 0.003(3) -0.030(3)
C6 0.049(4) 0.036(4) 0.069(4) -0.005(3) -0.006(3) -0.015(3)
C7 0.077(5) 0.052(5) 0.048(4) -0.014(4) 0.018(3) -0.026(4)
C8 0.096(5) 0.077(6) 0.061(5) -0.007(4) -0.011(4) -0.054(5)
C9 0.069(4) 0.055(5) 0.049(4) -0.009(4) -0.001(3) -0.021(4)
C10 0.056(4) 0.078(5) 0.044(4) 0.005(4) -0.004(3) -0.038(4)
C11 0.040(3) 0.035(3) 0.036(3) -0.008(3) 0.007(2) -0.019(3)
C12 0.046(3) 0.051(4) 0.066(4) -0.003(4) 0.009(3) -0.021(3)
C13 0.070(5) 0.056(5) 0.081(5) -0.001(4) 0.032(4) -0.029(4)
C14 0.111(6) 0.056(5) 0.053(4) 0.001(4) 0.029(4) -0.039(5)
C15 0.101(5) 0.066(5) 0.045(4) -0.005(4) 0.002(4) -0.049(4)
C16 0.068(4) 0.053(4) 0.042(3) -0.002(3) -0.002(3) -0.040(3)
C17 0.033(3) 0.056(4) 0.047(3) -0.009(3) -0.001(2) -0.022(3)
C18 0.026(3) 0.059(4) 0.068(4) -0.008(3) 0.005(3) -0.015(3)
C19 0.033(3) 0.046(4) 0.046(3) -0.005(3) 0.011(2) -0.010(3)
C20 0.039(3) 0.037(3) 0.040(3) -0.006(3) 0.004(2) -0.017(3)
C21 0.046(3) 0.046(4) 0.056(4) -0.002(3) 0.009(3) -0.016(3)
C22 0.063(4) 0.075(5) 0.059(4) -0.007(4) 0.028(4) -0.023(4)
C23 0.078(5) 0.066(5) 0.044(4) 0.009(4) 0.006(4) -0.028(4)
C24 0.068(4) 0.071(5) 0.054(4) 0.019(4) -0.009(4) -0.018(4)
C25 0.046(3) 0.061(5) 0.048(4) 0.011(3) 0.001(3) -0.022(3)

loop_
_atom_type_symbol
_atom_type_description
_atom_type_scat_dispersion_real
_atom_type_scat_dispersion_imag
_atom_type_scat_source
C C 0.0033 0.0016 'International Tables Vol C Tables 4.2.6.8 and 6.1.1.4'
H H 0.0000 0.0000 'International Tables Vol C Tables 4.2.6.8 and 6.1.1.4'
O O 0.0106 0.0060 'International Tables Vol C Tables 4.2.6.8 and 6.1.1.4'
P P 0.1023 0.0942 'International Tables Vol C Tables 4.2.6.8 and 6.1.1.4'
W W -0.8490 6.8722 'International Tables Vol C Tables 4.2.6.8 and 6.1.1.4'

loop_
_geom_angle_atom_site_label_1
_geom_angle_atom_site_label_2
_geom_angle_atom_site_label_3
_geom_angle
C1 W1 P1 96.52(17)
C1 W1 C2 86.8(2)
C1 W1 C4 176.5(2)
C1 W1 C5 92.4(2)
C2 W1 P1 94.09(19)
C3 W1 P1 172.43(18)
C3 W1 C1 91.0(2)
C3 W1 C2 87.4(3)
C3 W1 C4 88.8(3)
C3 W1 C5 88.8(3)
C4 W1 P1 83.82(18)
C4 W1 C2 89.7(2)
C4 W1 C5 91.1(2)
C5 W1 P1 89.74(17)
C5 W1 C2 176.2(2)
C6 W2 P2 93.09(17)
C6 W2 C9 173.8(2)
C7 W2 P2 83.22(19)
C7 W2 C6 90.3(2)
C7 W2 C9 93.1(3)
C7 W2 C10 175.7(2)
C8 W2 P2 171.7(2)
C8 W2 C6 87.6(3)
C8 W2 C7 88.5(3)
C8 W2 C9 87.3(3)
C8 W2 C10 92.9(3)
C9 W2 P2 92.44(18)
C10 W2 P2 95.33(18)
C10 W2 C6 85.7(2)
C10 W2 C9 91.0(3)
P2 P1 W1 126.84(6)
C11 P1 W1 114.83(18)
C11 P1 P2 101.32(18)
C11 P1 C17 104.8(2)
C17 P1 W1 113.90(19)
C17 P1 P2 91.1(2)
P1 P2 W2 128.28(7)
C19 P2 W2 115.06(19)
C19 P2 P1 90.5(2)
C20 P2 W2 113.01(17)
C20 P2 P1 100.62(19)
C20 P2 C19 105.6(2)
O1 C1 W1 177.3(6)
O2 C2 W1 177.6(6)
O3 C3 W1 178.1(7)
O4 C4 W1 179.1(5)
O5 C5 W1 175.7(6)
O6 C6 W2 176.5(6)
O7 C7 W2 176.8(6)
O8 C8 W2 178.4(8)
O9 C9 W2 174.0(6)
O10 C10 W2 176.1(6)
C12 C11 P1 122.7(4)
C16 C11 P1 119.2(4)
C16 C11 C12 118.1(5)
C11 C12 H12 119.9
C13 C12 C11 120.2(6)
C13 C12 H12 119.9
C12 C13 H13 119.7
C14 C13 C12 120.6(6)
C14 C13 H13 119.7
C13 C14 H14 119.8
C13 C14 C15 120.4(6)
C15 C14 H14 119.8
C14 C15 H15 120.5
C14 C15 C16 118.9(6)
C16 C15 H15 120.5
C11 C16 C15 121.8(5)
C11 C16 H16 119.1
C15 C16 H16 119.1
P1 C17 H17A 109.1
P1 C17 H17B 109.1
H17A C17 H17B 107.8
C18 C17 P1 112.5(4)
C18 C17 H17A 109.1
C18 C17 H17B 109.1
C17 C18 H18A 108.9
C17 C18 H18B 108.9
H18A C18 H18B 107.7
C19 C18 C17 113.4(4)
C19 C18 H18A 108.9
C19 C18 H18B 108.9
P2 C19 H19A 109.0
P2 C19 H19B 109.0
C18 C19 P2 112.9(4)
C18 C19 H19A 109.0
C18 C19 H19B 109.0
H19A C19 H19B 107.8
C21 C20 P2 120.3(4)
C21 C20 C25 117.6(5)
C25 C20 P2 121.8(4)
C20 C21 H21 119.8
C20 C21 C22 120.4(6)
C22 C21 H21 119.8
C21 C22 H22 119.2
C23 C22 C21 121.6(6)
C23 C22 H22 119.2
C22 C23 H23 120.5
C22 C23 C24 119.0(6)
C24 C23 H23 120.5
C23 C24 H24 119.6
C23 C24 C25 120.7(6)
C25 C24 H24 119.6
C20 C25 H25 119.7
C24 C25 C20 120.6(6)
C24 C25 H25 119.7

loop_
_geom_bond_atom_site_label_1
_geom_bond_atom_site_label_2
_geom_bond_distance
W1 P1 2.5118(14)
W1 C1 2.033(6)
W1 C2 2.048(6)
W1 C3 2.000(7)
W1 C4 2.041(6)
W1 C5 2.042(6)
W2 P2 2.5062(14)
W2 C6 2.048(7)
W2 C7 2.039(7)
W2 C8 2.000(7)
W2 C9 2.056(7)
W2 C10 2.040(8)
P1 P2 2.235(2)
P1 C11 1.827(5)
P1 C17 1.832(5)
P2 C19 1.836(5)
P2 C20 1.820(5)
O1 C1 1.136(6)
O2 C2 1.125(7)
O3 C3 1.138(7)
O4 C4 1.137(6)
O5 C5 1.136(7)
O6 C6 1.128(7)
O7 C7 1.134(7)
O8 C8 1.137(8)
O9 C9 1.136(7)
O10 C10 1.141(8)
C11 C12 1.386(7)
C11 C16 1.369(7)
C12 H12 0.9300
C12 C13 1.384(9)
C13 H13 0.9300
C13 C14 1.355(9)
C14 H14 0.9300
C14 C15 1.369(8)
C15 H15 0.9300
C15 C16 1.387(8)
C16 H16 0.9300
C17 H17A 0.9700
C17 H17B 0.9700
C17 C18 1.539(8)
C18 H18A 0.9700
C18 H18B 0.9700
C18 C19 1.538(8)
C19 H19A 0.9700
C19 H19B 0.9700
C20 C21 1.371(7)
C20 C25 1.390(7)
C21 H21 0.9300
C21 C22 1.390(8)
C22 H22 0.9300
C22 C23 1.340(8)
C23 H23 0.9300
C23 C24 1.363(8)
C24 H24 0.9300
C24 C25 1.383(8)
C25 H25 0.9300

loop_
_geom_torsion_atom_site_label_1
_geom_torsion_atom_site_label_2
_geom_torsion_atom_site_label_3
_geom_torsion_atom_site_label_4
_geom_torsion
W1 P1 P2 W2 -78.02(10)
W1 P1 P2 C19 158.83(19)
W1 P1 P2 C20 52.87(18)
W1 P1 C11 C12 -113.8(5)
W1 P1 C11 C16 63.3(5)
W1 P1 C17 C18 -167.4(3)
W2 P2 C19 C18 -169.2(3)
W2 P2 C20 C21 61.8(5)
W2 P2 C20 C25 -112.1(5)
P1 W1 C1 O1 127(11)
P1 W1 C2 O2 -154(15)
P1 W1 C3 O3 -40(18)
P1 W1 C4 O4 -81(44)
P1 W1 C5 O5 -167(7)
P1 P2 C19 C18 -35.7(4)
P1 P2 C20 C21 -78.0(5)
P1 P2 C20 C25 108.1(5)
P1 C11 C12 C13 178.0(5)
P1 C11 C16 C15 -177.6(5)
P1 C17 C18 C19 17.5(6)
P2 W2 C6 O6 -158(9)
P2 W2 C7 O7 -46(11)
P2 W2 C8 O8 7(25)
P2 W2 C9 O9 163(6)
P2 W2 C10 O10 99(9)
P2 P1 C11 C12 106.1(5)
P2 P1 C11 C16 -76.7(5)
P2 P1 C17 C18 -35.8(4)
P2 C20 C21 C22 -175.9(5)
P2 C20 C25 C24 174.3(6)
C1 W1 P1 P2 24.28(19)
C1 W1 P1 C11 -103.8(2)
C1 W1 P1 C17 135.3(3)
C1 W1 C2 O2 -58(15)
C1 W1 C3 O3 148(17)
C1 W1 C4 O4 15(46)
C1 W1 C5 O5 96(7)
C2 W1 P1 P2 111.55(19)
C2 W1 P1 C11 -16.5(3)
C2 W1 P1 C17 -137.5(3)
C2 W1 C1 O1 33(11)
C2 W1 C3 O3 62(17)
C2 W1 C4 O4 13(44)
C2 W1 C5 O5 18(9)
C3 W1 P1 P2 -146.9(14)
C3 W1 P1 C11 85.0(14)
C3 W1 P1 C17 -35.9(14)
C3 W1 C1 O1 -54(11)
C3 W1 C2 O2 33(15)
C3 W1 C4 O4 100(44)
C3 W1 C5 O5 5(7)
C4 W1 P1 P2 -159.22(18)
C4 W1 P1 C11 72.7(2)
C4 W1 P1 C17 -48.2(3)
C4 W1 C1 O1 32(13)
C4 W1 C2 O2 122(15)
C4 W1 C3 O3 -28(17)
C4 W1 C5 O5 -84(7)
C5 W1 P1 P2 -68.11(17)
C5 W1 P1 C11 163.8(2)
C5 W1 P1 C17 42.9(3)
C5 W1 C1 O1 -143(11)
C5 W1 C2 O2 21(18)
C5 W1 C3 O3 -119(17)
C5 W1 C4 O4 -171(100)
C6 W2 P2 P1 110.70(19)
C6 W2 P2 C19 -136.9(3)
C6 W2 P2 C20 -15.5(3)
C6 W2 C7 O7 47(11)
C6 W2 C8 O8 102(24)
C6 W2 C9 O9 10(8)
C6 W2 C10 O10 7(9)
C7 W2 P2 P1 -159.37(18)
C7 W2 P2 C19 -46.9(3)
C7 W2 P2 C20 74.5(3)
C7 W2 C6 O6 119(9)
C7 W2 C8 O8 12(24)
C7 W2 C9 O9 -113(6)
C7 W2 C10 O10 29(11)
C8 W2 P2 P1 -154.5(14)
C8 W2 P2 C19 -42.0(14)
C8 W2 P2 C20 79.4(14)
C8 W2 C6 O6 30(9)
C8 W2 C7 O7 135(11)
C8 W2 C9 O9 -25(6)
C8 W2 C10 O10 -81(9)
C9 W2 P2 P1 -66.6(2)
C9 W2 P2 C19 45.9(3)
C9 W2 P2 C20 167.3(3)
C9 W2 C6 O6 -4(11)
C9 W2 C7 O7 -138(11)
C9 W2 C8 O8 -81(24)
C9 W2 C10 O10 -168(9)
C10 W2 P2 P1 24.69(18)
C10 W2 P2 C19 137.1(3)
C10 W2 P2 C20 -101.5(3)
C10 W2 C6 O6 -63(9)
C10 W2 C7 O7 25(13)
C10 W2 C8 O8 -172(100)
C10 W2 C9 O9 68(6)
C11 P1 P2 W2 55.24(18)
C11 P1 P2 C19 -67.9(2)
C11 P1 P2 C20 -173.9(2)
C11 P1 C17 C18 66.3(5)
C11 C12 C13 C14 -0.7(11)
C12 C11 C16 C15 -0.4(10)
C12 C13 C14 C15 0.2(12)
C13 C14 C15 C16 0.3(11)
C14 C15 C16 C11 -0.2(11)
C16 C11 C12 C13 0.8(9)
C17 P1 P2 W2 160.61(18)
C17 P1 P2 C19 37.5(2)
C17 P1 P2 C20 -68.5(2)
C17 P1 C11 C12 11.9(6)
C17 P1 C11 C16 -170.9(5)
C17 C18 C19 P2 17.7(6)
C19 P2 C20 C21 -171.6(5)
C19 P2 C20 C25 14.5(6)
C20 P2 C19 C18 65.5(5)
C20 C21 C22 C23 2.2(11)
C21 C20 C25 C24 0.2(9)
C21 C22 C23 C24 -1.0(11)
C22 C23 C24 C25 -0.6(11)
C23 C24 C25 C20 1.0(11)
C25 C20 C21 C22 -1.8(9)
